data_2014149
loop_
_publ_author_name
'Gallucci, Judith C.'
'Tamura, Yukiko'
'Paquette, Leo A.'

_publ_section_title
;
 Preference for the Diels--Alder addition of dienes <i>syn</i> to the O
 atom in cross-conjugated spirocyclic cyclohexadienones
;
_journal_issue 9
_journal_name_full 'Acta Crystallographica Section C'
_journal_page_first o656
_journal_page_last o658
_journal_paper_doi 10.1107/S0108270104015951
_journal_volume 60
_journal_year 2004
_chemical_formula_iupac 'C28 H22 O3'
_chemical_formula_moiety 'C28 H22 O3'
_chemical_formula_sum 'C28 H22 O3'
_chemical_formula_weight 406.46
_chemical_name_systematic
;
rel-(1R,4aS,9R,9aS,10S)-4a,9,9a,10-tetrahydro-9,10-diphenyl-
spiro[9,10-epoxyanthracene-1(4H),2'-oxetane]-4-one
;
_space_group_IT_number 14
_symmetry_cell_setting monoclinic
_symmetry_space_group_name_Hall '-P 2ybc'
_symmetry_space_group_name_H-M 'P 1 21/c 1'
_atom_sites_solution_hydrogens geom
_atom_sites_solution_primary direct
_atom_sites_solution_secondary difmap
_cell_angle_alpha 90.00
_cell_angle_beta 90.646(4)
_cell_angle_gamma 90.00
_cell_formula_units_Z 4
_cell_length_a 8.4340(10)
_cell_length_b 13.5860(10)
_cell_length_c 17.597(2)
_cell_measurement_reflns_used 4806
_cell_measurement_temperature 200(2)
_cell_measurement_theta_max 27.48
_cell_measurement_theta_min 2.04
_cell_volume 2016.2(4)
_computing_cell_refinement 'DENZO (Otwinowski & Minor, 1997)'
_computing_data_collection 'COLLECT (Nonius, 1999)'
_computing_data_reduction 'DENZO (Otwinowski & Minor, 1997)'
_computing_molecular_graphics 'ORTEPII (Johnson, 1976)'
_computing_publication_material reference?
_computing_structure_refinement 'SHELXL97 (Sheldrick, 1997)'
_computing_structure_solution 'SHELXS86 (Sheldrick, 1990)'
_diffrn_ambient_temperature 200(2)
_diffrn_measured_fraction_theta_full 0.999
_diffrn_measured_fraction_theta_max 0.999
_diffrn_measurement_device_type 'Nonius KappaCCD'
_diffrn_measurement_method '\f and \w scans'
_diffrn_radiation_monochromator graphite
_diffrn_radiation_source 'fine-focus sealed tube'
_diffrn_radiation_type MoK\a
_diffrn_radiation_wavelength 0.71073
_diffrn_reflns_av_R_equivalents 0.035
_diffrn_reflns_limit_h_max 10
_diffrn_reflns_limit_h_min -10
_diffrn_reflns_limit_k_max 17
_diffrn_reflns_limit_k_min -17
_diffrn_reflns_limit_l_max 22
_diffrn_reflns_limit_l_min -22
_diffrn_reflns_number 38808
_diffrn_reflns_theta_full 27.48
_diffrn_reflns_theta_max 27.48
_diffrn_reflns_theta_min 2.31
_diffrn_standards_number 0
_exptl_absorpt_coefficient_mu 0.086
_exptl_absorpt_correction_type none
_exptl_crystal_colour 'pale yellow'
_exptl_crystal_density_diffrn 1.339
_exptl_crystal_density_method 'not measured'
_exptl_crystal_description 'rectangular chunk'
_exptl_crystal_F_000 856
_exptl_crystal_size_max 0.35
_exptl_crystal_size_mid 0.27
_exptl_crystal_size_min 0.23
_refine_diff_density_max 0.193
_refine_diff_density_min -0.239
_refine_ls_extinction_method none
_refine_ls_goodness_of_fit_ref 1.042
_refine_ls_hydrogen_treatment constr
_refine_ls_matrix_type full
_refine_ls_number_parameters 280
_refine_ls_number_reflns 4609
_refine_ls_number_restraints 0
_refine_ls_restrained_S_all 1.042
_refine_ls_R_factor_all 0.0584
_refine_ls_R_factor_gt 0.0410
_refine_ls_shift/su_max 0.000
_refine_ls_shift/su_mean 0.000
_refine_ls_structure_factor_coef Fsqd
_refine_ls_weighting_details 'w=1/[\s^2^(Fo^2^)+(0.0627P)^2^+0.2487P] where P=(Fo^2^+2Fc^2^)/3'
_refine_ls_weighting_scheme calc
_refine_ls_wR_factor_gt 0.1037
_refine_ls_wR_factor_ref 0.1123
_reflns_number_gt 3513
_reflns_number_total 4609
_reflns_threshold_expression I>2\s(I)
_cod_data_source_file fr1490.cif
_cod_data_source_block IV
_cod_original_cell_volume 2016.3(4)
_cod_original_sg_symbol_H-M 'P 21/c'
_cod_database_code 2014149
_cod_database_fobs_code 2014149

loop_
_symmetry_equiv_pos_as_xyz
'x, y, z'
'-x, y+1/2, -z+1/2'
'-x, -y, -z'
'x, -y-1/2, z-1/2'

loop_
_atom_site_label
_atom_site_fract_x
_atom_site_fract_y
_atom_site_fract_z
_atom_site_U_iso_or_equiv
_atom_site_adp_type
_atom_site_calc_flag
_atom_site_refinement_flags
_atom_site_occupancy
_atom_site_disorder_assembly
_atom_site_disorder_group
_atom_site_type_symbol
O1 0.17223(9) 0.11593(6) 0.37571(5) 0.0274(2) Uani d . 1 . . O
O2 0.55310(11) -0.11098(7) 0.39718(5) 0.0379(2) Uani d . 1 . . O
O3 0.59848(11) 0.28872(6) 0.36886(5) 0.0392(2) Uani d . 1 . . O
C1 0.25689(14) 0.02912(8) 0.35240(7) 0.0258(3) Uani d . 1 . . C
C2 0.31367(14) 0.05935(9) 0.27394(7) 0.0266(3) Uani d . 1 . . C
C3 0.35910(15) 0.00763(10) 0.20995(7) 0.0323(3) Uani d . 1 . . C
H3 0.3456 -0.0617 0.2067 0.039 Uiso calc R 1 . . H
C4 0.42534(17) 0.06086(10) 0.15041(7) 0.0389(3) Uani d . 1 . . C
H4 0.4566 0.0272 0.1057 0.047 Uiso calc R 1 . . H
C5 0.44655(17) 0.16172(10) 0.15505(7) 0.0372(3) Uani d . 1 . . C
H5 0.4908 0.1962 0.1134 0.045 Uiso calc R 1 . . H
C6 0.40365(15) 0.21327(9) 0.22019(7) 0.0308(3) Uani d . 1 . . C
H6 0.4197 0.2823 0.2240 0.037 Uiso calc R 1 . . H
C7 0.33717(14) 0.16081(9) 0.27897(6) 0.0266(3) Uani d . 1 . . C
C8 0.29413(14) 0.18929(9) 0.35950(7) 0.0265(3) Uani d . 1 . . C
C9 0.43228(14) 0.15023(9) 0.41230(6) 0.0267(3) Uani d . 1 . . C
H9 0.4103 0.1719 0.4654 0.032 Uiso calc R 1 . . H
C10 0.59935(15) 0.18506(9) 0.39192(7) 0.0309(3) Uani d . 1 . . C
C11 0.68060(15) 0.12162(10) 0.33536(8) 0.0366(3) Uani d . 1 . . C
H11 0.7503 0.1517 0.3002 0.044 Uiso calc R 1 . . H
C12 0.65986(15) 0.02474(10) 0.33186(7) 0.0361(3) Uani d . 1 . . C
H12 0.7207 -0.0134 0.2975 0.043 Uiso calc R 1 . . H
C13 0.54382(14) -0.02355(9) 0.38060(7) 0.0294(3) Uani d . 1 . . C
C14 0.40708(14) 0.03738(9) 0.40820(6) 0.0259(3) Uani d . 1 . . C
H14 0.3762 0.0132 0.4596 0.031 Uiso calc R 1 . . H
C15 0.16015(14) -0.06286(9) 0.36315(7) 0.0274(3) Uani d . 1 . . C
C16 0.02298(15) -0.05935(10) 0.40624(8) 0.0341(3) Uani d . 1 . . C
H16 -0.0122 0.0017 0.4263 0.041 Uiso calc R 1 . . H
C17 -0.06263(16) -0.14436(11) 0.42007(9) 0.0427(4) Uani d . 1 . . C
H17 -0.1558 -0.1412 0.4498 0.051 Uiso calc R 1 . . H
C18 -0.01417(16) -0.23345(10) 0.39119(8) 0.0404(3) Uani d . 1 . . C
H18 -0.0742 -0.2913 0.4004 0.049 Uiso calc R 1 . . H
C19 0.12263(17) -0.23803(10) 0.34863(8) 0.0381(3) Uani d . 1 . . C
H19 0.1573 -0.2994 0.3290 0.046 Uiso calc R 1 . . H
C20 0.20920(16) -0.15349(9) 0.33446(7) 0.0330(3) Uani d . 1 . . C
H20 0.3027 -0.1573 0.3050 0.040 Uiso calc R 1 . . H
C21 0.22890(14) 0.29088(9) 0.37393(7) 0.0290(3) Uani d . 1 . . C
C22 0.13493(17) 0.33565(11) 0.31866(8) 0.0409(3) Uani d . 1 . . C
H22 0.1146 0.3024 0.2721 0.049 Uiso calc R 1 . . H
C23 0.07030(19) 0.42824(12) 0.33038(9) 0.0504(4) Uani d . 1 . . C
H23 0.0068 0.4581 0.2919 0.060 Uiso calc R 1 . . H
C24 0.09832(18) 0.47701(11) 0.39802(9) 0.0487(4) Uani d . 1 . . C
H24 0.0553 0.5407 0.4060 0.058 Uiso calc R 1 . . H
C25 0.18906(19) 0.43274(11) 0.45392(9) 0.0482(4) Uani d . 1 . . C
H25 0.2071 0.4657 0.5009 0.058 Uiso calc R 1 . . H
C26 0.25408(17) 0.34055(10) 0.44207(8) 0.0388(3) Uani d . 1 . . C
H26 0.3167 0.3109 0.4810 0.047 Uiso calc R 1 . . H
C27 0.6901(2) 0.31675(12) 0.43573(9) 0.0510(4) Uani d . 1 . . C
H27A 0.6295 0.3573 0.4720 0.061 Uiso calc R 1 . . H
H27B 0.7921 0.3488 0.4235 0.061 Uiso calc R 1 . . H
C28 0.70866(17) 0.21050(10) 0.46077(8) 0.0413(3) Uani d . 1 . . C
H28A 0.6622 0.1956 0.5109 0.050 Uiso calc R 1 . . H
H28B 0.8179 0.1845 0.4569 0.050 Uiso calc R 1 . . H

loop_
_atom_site_aniso_label
_atom_site_aniso_U_11
_atom_site_aniso_U_22
_atom_site_aniso_U_33
_atom_site_aniso_U_12
_atom_site_aniso_U_13
_atom_site_aniso_U_23
O1 0.0286(4) 0.0241(4) 0.0294(4) 0.0007(3) 0.0030(3) -0.0005(3)
O2 0.0408(5) 0.0288(5) 0.0441(5) 0.0043(4) -0.0041(4) -0.0011(4)
O3 0.0438(5) 0.0300(5) 0.0438(5) -0.0067(4) -0.0058(4) 0.0094(4)
C1 0.0271(6) 0.0244(6) 0.0258(6) 0.0016(5) 0.0008(5) -0.0002(5)
C2 0.0264(6) 0.0280(6) 0.0252(6) -0.0008(5) -0.0024(5) 0.0012(5)
C3 0.0377(7) 0.0299(7) 0.0293(6) -0.0019(5) 0.0009(5) -0.0041(5)
C4 0.0492(8) 0.0412(8) 0.0265(6) -0.0029(6) 0.0057(6) -0.0055(6)
C5 0.0464(8) 0.0388(8) 0.0265(6) -0.0051(6) 0.0049(6) 0.0042(6)
C6 0.0357(7) 0.0292(7) 0.0275(6) -0.0011(5) -0.0014(5) 0.0023(5)
C7 0.0275(6) 0.0280(6) 0.0242(6) 0.0020(5) -0.0031(5) 0.0001(5)
C8 0.0297(6) 0.0256(6) 0.0243(6) -0.0015(5) 0.0004(5) 0.0016(5)
C9 0.0320(6) 0.0261(6) 0.0219(6) 0.0002(5) -0.0010(5) 0.0000(5)
C10 0.0339(7) 0.0283(7) 0.0304(6) -0.0036(5) -0.0044(5) 0.0053(5)
C11 0.0299(7) 0.0439(8) 0.0360(7) -0.0014(6) 0.0035(5) 0.0066(6)
C12 0.0316(7) 0.0411(8) 0.0355(7) 0.0043(6) 0.0034(5) -0.0025(6)
C13 0.0316(6) 0.0301(7) 0.0264(6) 0.0016(5) -0.0064(5) -0.0028(5)
C14 0.0300(6) 0.0258(6) 0.0220(6) -0.0007(5) 0.0005(5) 0.0016(5)
C15 0.0271(6) 0.0281(6) 0.0270(6) -0.0005(5) -0.0023(5) 0.0030(5)
C16 0.0277(6) 0.0321(7) 0.0427(7) 0.0036(5) 0.0018(5) 0.0042(6)
C17 0.0274(7) 0.0433(9) 0.0575(9) 0.0007(6) 0.0058(6) 0.0135(7)
C18 0.0355(7) 0.0347(8) 0.0510(8) -0.0098(6) -0.0034(6) 0.0088(6)
C19 0.0468(8) 0.0290(7) 0.0385(7) -0.0050(6) -0.0013(6) -0.0006(6)
C20 0.0365(7) 0.0297(7) 0.0330(7) -0.0025(5) 0.0040(5) -0.0009(5)
C21 0.0313(6) 0.0259(6) 0.0299(6) 0.0008(5) 0.0045(5) 0.0008(5)
C22 0.0455(8) 0.0412(8) 0.0361(7) 0.0119(6) 0.0001(6) -0.0006(6)
C23 0.0514(9) 0.0491(9) 0.0509(9) 0.0213(7) 0.0080(7) 0.0122(7)
C24 0.0530(9) 0.0284(8) 0.0650(10) 0.0102(7) 0.0207(8) 0.0033(7)
C25 0.0579(10) 0.0351(8) 0.0516(9) 0.0017(7) 0.0057(7) -0.0130(7)
C26 0.0471(8) 0.0326(7) 0.0368(7) 0.0047(6) -0.0005(6) -0.0038(6)
C27 0.0604(10) 0.0428(9) 0.0498(9) -0.0202(7) -0.0077(8) 0.0010(7)
C28 0.0406(8) 0.0418(8) 0.0413(8) -0.0091(6) -0.0115(6) 0.0045(6)

loop_
_atom_type_symbol
_atom_type_description
_atom_type_scat_dispersion_real
_atom_type_scat_dispersion_imag
_atom_type_scat_source
C C 0.0033 0.0016 'International Tables Vol C Tables 4.2.6.8 and 6.1.1.4'
H H 0.0000 0.0000 'International Tables Vol C Tables 4.2.6.8 and 6.1.1.4'
O O 0.0106 0.0060 'International Tables Vol C Tables 4.2.6.8 and 6.1.1.4'

loop_
_geom_angle_atom_site_label_1
_geom_angle_atom_site_label_2
_geom_angle_atom_site_label_3
_geom_angle
_geom_angle_publ_flag
C1 O1 C8 98.66(8) yes
C27 O3 C10 91.53(9) yes
O1 C1 C15 111.88(9) ?
O1 C1 C2 101.49(9) ?
C15 C1 C2 120.95(10) ?
O1 C1 C14 99.18(8) ?
C15 C1 C14 114.09(9) ?
C2 C1 C14 106.44(9) ?
C3 C2 C7 120.82(11) ?
C3 C2 C1 133.86(11) ?
C7 C2 C1 104.77(10) ?
C2 C3 C4 117.67(12) ?
C2 C3 H3 121.2 ?
C4 C3 H3 121.2 ?
C5 C4 C3 121.43(12) ?
C5 C4 H4 119.3 ?
C3 C4 H4 119.3 ?
C4 C5 C6 120.74(12) ?
C4 C5 H5 119.6 ?
C6 C5 H5 119.6 ?
C7 C6 C5 117.91(12) ?
C7 C6 H6 121.0 ?
C5 C6 H6 121.0 ?
C6 C7 C2 121.41(11) ?
C6 C7 C8 132.21(11) ?
C2 C7 C8 106.01(10) ?
O1 C8 C21 109.41(9) ?
O1 C8 C7 100.64(9) ?
C21 C8 C7 118.83(10) ?
O1 C8 C9 99.93(9) ?
C21 C8 C9 118.55(10) ?
C7 C8 C9 106.38(9) ?
C10 C9 C14 114.88(10) ?
C10 C9 C8 115.73(9) ?
C14 C9 C8 101.88(9) ?
C10 C9 H9 108.0 ?
C14 C9 H9 108.0 ?
C8 C9 H9 108.0 ?
O3 C10 C11 111.83(11) yes
O3 C10 C9 111.08(10) yes
C11 C10 C9 114.12(10) yes
O3 C10 C28 90.19(9) yes
C11 C10 C28 112.11(11) yes
C9 C10 C28 115.18(11) yes
C12 C11 C10 122.86(12) ?
C12 C11 H11 118.6 ?
C10 C11 H11 118.6 ?
C11 C12 C13 120.35(12) ?
C11 C12 H12 119.8 ?
C13 C12 H12 119.8 ?
O2 C13 C12 122.18(12) ?
O2 C13 C14 120.24(12) ?
C12 C13 C14 117.55(11) ?
C13 C14 C9 117.01(10) ?
C13 C14 C1 111.61(9) ?
C9 C14 C1 101.86(9) ?
C13 C14 H14 108.7 ?
C9 C14 H14 108.7 ?
C1 C14 H14 108.7 ?
C16 C15 C20 118.63(11) ?
C16 C15 C1 119.69(11) ?
C20 C15 C1 121.58(11) ?
C17 C16 C15 120.37(13) ?
C17 C16 H16 119.8 ?
C15 C16 H16 119.8 ?
C18 C17 C16 120.72(13) ?
C18 C17 H17 119.6 ?
C16 C17 H17 119.6 ?
C17 C18 C19 119.48(13) ?
C17 C18 H18 120.3 ?
C19 C18 H18 120.3 ?
C18 C19 C20 120.30(13) ?
C18 C19 H19 119.9 ?
C20 C19 H19 119.9 ?
C19 C20 C15 120.50(12) ?
C19 C20 H20 119.7 ?
C15 C20 H20 119.7 ?
C22 C21 C26 118.17(12) ?
C22 C21 C8 119.30(11) ?
C26 C21 C8 122.48(11) ?
C23 C22 C21 121.02(13) ?
C23 C22 H22 119.5 ?
C21 C22 H22 119.5 ?
C24 C23 C22 119.98(14) ?
C24 C23 H23 120.0 ?
C22 C23 H23 120.0 ?
C25 C24 C23 119.64(14) ?
C25 C24 H24 120.2 ?
C23 C24 H24 120.2 ?
C24 C25 C26 120.35(14) ?
C24 C25 H25 119.8 ?
C26 C25 H25 119.8 ?
C25 C26 C21 120.82(13) ?
C25 C26 H26 119.6 ?
C21 C26 H26 119.6 ?
O3 C27 C28 92.18(10) yes
O3 C27 H27A 113.3 ?
C28 C27 H27A 113.3 ?
O3 C27 H27B 113.3 ?
C28 C27 H27B 113.3 ?
H27A C27 H27B 110.6 ?
C27 C28 C10 85.80(10) yes
C27 C28 H28A 114.4 ?
C10 C28 H28A 114.4 ?
C27 C28 H28B 114.4 ?
C10 C28 H28B 114.4 ?
H28A C28 H28B 111.5 ?

loop_
_geom_bond_atom_site_label_1
_geom_bond_atom_site_label_2
_geom_bond_site_symmetry_2
_geom_bond_distance
_geom_bond_publ_flag
O1 C1 . 1.4408(14) no
O1 C8 . 1.4623(14) no
O2 C13 . 1.2255(15) no
O3 C27 . 1.4514(17) yes
O3 C10 . 1.4656(15) yes
C1 C15 . 1.5054(16) ?
C1 C2 . 1.5228(16) no
C1 C14 . 1.5979(16) no
C2 C3 . 1.3851(17) ?
C2 C7 . 1.3953(17) no
C3 C4 . 1.3950(18) ?
C3 H3 . 0.9500 ?
C4 C5 . 1.3842(19) ?
C4 H4 . 0.9500 ?
C5 C6 . 1.3945(18) ?
C5 H5 . 0.9500 ?
C6 C7 . 1.3802(17) ?
C6 H6 . 0.9500 ?
C7 C8 . 1.5169(16) no
C8 C21 . 1.5084(16) ?
C8 C9 . 1.5742(16) no
C9 C10 . 1.5328(17) yes
C9 C14 . 1.5494(16) yes
C9 H9 . 1.0000 ?
C10 C11 . 1.4896(19) yes
C10 C28 . 1.5531(17) yes
C11 C12 . 1.3291(19) yes
C11 H11 . 0.9500 ?
C12 C13 . 1.4638(18) yes
C12 H12 . 0.9500 ?
C13 C14 . 1.5046(17) yes
C14 H14 . 1.0000 ?
C15 C16 . 1.3913(18) ?
C15 C20 . 1.3954(18) ?
C16 C17 . 1.3852(19) ?
C16 H16 . 0.9500 ?
C17 C18 . 1.376(2) ?
C17 H17 . 0.9500 ?
C18 C19 . 1.384(2) ?
C18 H18 . 0.9500 ?
C19 C20 . 1.3851(18) ?
C19 H19 . 0.9500 ?
C20 H20 . 0.9500 ?
C21 C22 . 1.3882(18) ?
C21 C26 . 1.3901(18) ?
C22 C23 . 1.387(2) ?
C22 H22 . 0.9500 ?
C23 C24 . 1.380(2) ?
C23 H23 . 0.9500 ?
C24 C25 . 1.378(2) ?
C24 H24 . 0.9500 ?
C25 C26 . 1.384(2) ?
C25 H25 . 0.9500 ?
C26 H26 . 0.9500 ?
C27 C28 . 1.517(2) yes
C27 H27A . 0.9900 ?
C27 H27B . 0.9900 ?
C28 H28A . 0.9900 ?
C28 H28B . 0.9900 ?

loop_
_geom_torsion_atom_site_label_1
_geom_torsion_atom_site_label_2
_geom_torsion_atom_site_label_3
_geom_torsion_atom_site_label_4
_geom_torsion
C8 O1 C1 C15 179.44(9)
C8 O1 C1 C2 -50.23(10)
C8 O1 C1 C14 58.76(9)
O1 C1 C2 C3 -157.19(13)
C15 C1 C2 C3 -32.77(19)
C14 C1 C2 C3 99.54(15)
O1 C1 C2 C7 31.60(11)
C15 C1 C2 C7 156.02(10)
C14 C1 C2 C7 -71.68(11)
C7 C2 C3 C4 -1.47(18)
C1 C2 C3 C4 -171.57(12)
C2 C3 C4 C5 0.6(2)
C3 C4 C5 C6 0.7(2)
C4 C5 C6 C7 -1.10(19)
C5 C6 C7 C2 0.19(18)
C5 C6 C7 C8 172.23(12)
C3 C2 C7 C6 1.12(18)
C1 C2 C7 C6 173.75(11)
C3 C2 C7 C8 -172.75(11)
C1 C2 C7 C8 -0.12(12)
C1 O1 C8 C21 175.70(9)
C1 O1 C8 C7 49.80(10)
C1 O1 C8 C9 -59.12(9)
C6 C7 C8 O1 156.29(12)
C2 C7 C8 O1 -30.78(11)
C6 C7 C8 C21 36.99(19)
C2 C7 C8 C21 -150.08(10)
C6 C7 C8 C9 -99.94(15)
C2 C7 C8 C9 72.99(11)
O1 C8 C9 C10 159.55(10)
C21 C8 C9 C10 -81.81(13)
C7 C8 C9 C10 55.26(13)
O1 C8 C9 C14 34.20(10)
C21 C8 C9 C14 152.84(10)
C7 C8 C9 C14 -70.09(11)
C27 O3 C10 C11 -118.22(12)
C27 O3 C10 C9 113.00(11)
C27 O3 C10 C28 -4.21(11)
C14 C9 C10 O3 158.28(9)
C8 C9 C10 O3 39.89(14)
C14 C9 C10 C11 30.73(14)
C8 C9 C10 C11 -87.65(13)
C14 C9 C10 C28 -101.05(12)
C8 C9 C10 C28 140.56(11)
O3 C10 C11 C12 -160.88(12)
C9 C10 C11 C12 -33.72(17)
C28 C10 C11 C12 99.53(15)
C10 C11 C12 C13 5.06(19)
C11 C12 C13 O2 -156.88(13)
C11 C12 C13 C14 25.18(17)
O2 C13 C14 C9 157.48(10)
C12 C13 C14 C9 -24.54(14)
O2 C13 C14 C1 -85.78(13)
C12 C13 C14 C1 92.21(12)
C10 C9 C14 C13 -3.57(14)
C8 C9 C14 C13 122.35(10)
C10 C9 C14 C1 -125.53(10)
C8 C9 C14 C1 0.38(11)
O1 C1 C14 C13 -160.98(9)
C15 C1 C14 C13 79.97(13)
C2 C1 C14 C13 -56.02(12)
O1 C1 C14 C9 -35.36(10)
C15 C1 C14 C9 -154.42(10)
C2 C1 C14 C9 69.60(11)
O1 C1 C15 C16 -12.96(15)
C2 C1 C15 C16 -132.37(12)
C14 C1 C15 C16 98.62(13)
O1 C1 C15 C20 170.72(10)
C2 C1 C15 C20 51.30(16)
C14 C1 C15 C20 -77.71(14)
C20 C15 C16 C17 -0.07(18)
C1 C15 C16 C17 -176.51(12)
C15 C16 C17 C18 -0.3(2)
C16 C17 C18 C19 0.7(2)
C17 C18 C19 C20 -0.7(2)
C18 C19 C20 C15 0.3(2)
C16 C15 C20 C19 0.09(18)
C1 C15 C20 C19 176.46(11)
O1 C8 C21 C22 -81.31(14)
C7 C8 C21 C22 33.36(17)
C9 C8 C21 C22 165.13(11)
O1 C8 C21 C26 96.14(14)
C7 C8 C21 C26 -149.19(12)
C9 C8 C21 C26 -17.43(17)
C26 C21 C22 C23 1.2(2)
C8 C21 C22 C23 178.78(13)
C21 C22 C23 C24 -0.4(2)
C22 C23 C24 C25 -0.8(2)
C23 C24 C25 C26 1.0(2)
C24 C25 C26 C21 -0.2(2)
C22 C21 C26 C25 -0.9(2)
C8 C21 C26 C25 -178.41(13)
C10 O3 C27 C28 4.32(12)
O3 C27 C28 C10 -4.08(11)
O3 C10 C28 C27 4.04(11)
C11 C10 C28 C27 117.80(13)
C9 C10 C28 C27 -109.48(13)
